data_7242152
loop_
_publ_author_name
'Khan, M. Shahnawaz'
'Khalid, Mohd'
'Shahid, M.'

_publ_section_title
;
 Engineered Fe3 triangle for the rapid and selective removal of aromatic
 cationic pollutants: complexity is not a necessity
;
_journal_issue 5
_journal_name_full 'RSC Advances'
_journal_page_first 2630
_journal_page_last 2642
_journal_paper_doi 10.1039/D0RA09586A
_journal_volume 11
_journal_year 2021
_chemical_formula_moiety 'C50 H52 Fe3 O22'
_chemical_formula_sum 'C50 H52 Fe3 O22'
_chemical_formula_weight 1172.49
_space_group_crystal_system monoclinic
_space_group_IT_number 15
_space_group_name_Hall '-C 2yc'
_space_group_name_H-M_alt 'C 1 2/c 1'
_symmetry_Int_Tables_number 15
_atom_sites_solution_primary direct
_audit_creation_date 2019-01-22
_audit_creation_method
;
Olex2 1.2
(compiled 2018.05.29 svn.r3508 for OlexSys, GUI svn.r5506)
;
_audit_update_record
;
2021-01-07 deposited with the CCDC.	2021-01-19 downloaded from the CCDC.
;
_cell_angle_alpha 90
_cell_angle_beta 92.5590(10)
_cell_angle_gamma 90
_cell_formula_units_Z 4
_cell_length_a 12.0171(3)
_cell_length_b 21.5310(7)
_cell_length_c 20.7417(5)
_cell_measurement_reflns_used 9895
_cell_measurement_temperature 100(2)
_cell_measurement_theta_max 26.00
_cell_measurement_theta_min 2.15
_cell_volume 5361.4(3)
_computing_cell_refinement 'SAINT V8.38A (?, 2016)'
_computing_data_reduction 'SAINT V8.38A (?, 2016)'
_computing_molecular_graphics 'Olex2 (Dolomanov et al., 2009)'
_computing_publication_material 'Olex2 (Dolomanov et al., 2009)'
_computing_structure_refinement 'olex2.refine (Bourhis et al., 2015)'
_computing_structure_solution 'SIR97 (Burla et al.,  2007)'
_diffrn_ambient_temperature 100(2)
_diffrn_measured_fraction_theta_full 0.9985
_diffrn_measured_fraction_theta_max 0.9985
_diffrn_measurement_device_type 'Bruker APEX-II CCD'
_diffrn_measurement_method '\f and \w scans'
_diffrn_radiation_type 'Mo K\a'
_diffrn_radiation_wavelength 0.71073
_diffrn_reflns_av_R_equivalents 0.0469
_diffrn_reflns_av_unetI/netI 0.0324
_diffrn_reflns_limit_h_max 16
_diffrn_reflns_limit_h_min -16
_diffrn_reflns_limit_k_max 28
_diffrn_reflns_limit_k_min -28
_diffrn_reflns_limit_l_max 27
_diffrn_reflns_limit_l_min -27
_diffrn_reflns_number 41020
_diffrn_reflns_theta_full 25.0489
_diffrn_reflns_theta_max 25.05
_diffrn_reflns_theta_min 2.73
_diffrn_standards_number 0
_exptl_absorpt_coefficient_mu 0.880
_exptl_absorpt_correction_T_max 0.7457
_exptl_absorpt_correction_T_min 0.6741
_exptl_absorpt_correction_type multi-scan
_exptl_absorpt_process_details
;
SADABS-2016/2 (Bruker,2016/2) was used for absorption correction.
wR2(int) was 0.1021 before and 0.0570 after correction.
The Ratio of minimum to maximum transmission is 0.9040.
The \l/2 correction factor is Not present.
;
_exptl_crystal_colour red
_exptl_crystal_colour_primary red
_exptl_crystal_density_diffrn 1.4525
_exptl_crystal_description block
_exptl_crystal_F_000 2429.6984
_exptl_crystal_size_max 0.38
_exptl_crystal_size_mid 0.26
_exptl_crystal_size_min 0.16
_refine_diff_density_max 0.7137
_refine_diff_density_min -0.4824
_refine_diff_density_rms 0.0763
_refine_ls_d_res_high 0.8393
_refine_ls_d_res_low 7.4651
_refine_ls_goodness_of_fit_ref 1.0608
_refine_ls_matrix_type full
_refine_ls_number_constraints 43
_refine_ls_number_parameters 347
_refine_ls_number_reflns 4743
_refine_ls_number_restraints 3
_refine_ls_restrained_S_all 1.0604
_refine_ls_R_factor_all 0.0371
_refine_ls_R_factor_gt 0.0316
_refine_ls_shift/su_max 0.0000
_refine_ls_shift/su_mean 0.0000
_refine_ls_structure_factor_coef Fsqd
_refine_ls_weighting_details 'w=1/[\s^2^(Fo^2^)+(0.0295P)^2^+15.8413P] where P=(Fo^2^+2Fc^2^)/3'
_refine_ls_weighting_scheme calc
_refine_ls_wR_factor_gt 0.0749
_refine_ls_wR_factor_ref 0.0792
_reflns_Friedel_coverage 0.0
_reflns_limit_h_max 14
_reflns_limit_h_min -14
_reflns_limit_k_max 25
_reflns_limit_k_min 0
_reflns_limit_l_max 24
_reflns_limit_l_min 0
_reflns_number_gt 4247
_reflns_number_total 4743
_reflns_threshold_expression I>=2u(I)
_cod_data_source_file d0ra09586a2.cif
_cod_data_source_block M98
_cod_database_code 7242152
_olex2_refinement_description
;
1. Fixed Uiso
 At 1.2 times of:
  All C(H) groups
 At 1.5 times of:
  All C(H,H,H) groups, All O(H) groups
2. Restrained distances
 O10-H10
 0.85 with sigma of 0.01
 C27-H10
 1.895852 with sigma of 0.02
 Fe2-H10
 2.650546 with sigma of 0.02
3. Others
 Fixed Sof: H11b(0.5) H11a(0.5)
4.a Rotating group:
 O11(H11)
4.b Aromatic/amide H refined with riding coordinates:
 C5(H5), C6(H6), C7(H7), C8(H8), C13(H13), C14(H14), C15(H15), C16(H16),
 C21(H21), C22(H22), C23(H23), C24(H24)
4.c Idealised Me refined as rotating group:
 C4(H4a,H4b,H4c), C12(H12a,H12b,H12c), C20(H20a,H20b,H20c), C27(H27a,H27b,H27c)
;
_olex2_submission_special_instructions 'No special instructions were received'

loop_
_space_group_symop_id
_space_group_symop_operation_xyz
1 x,y,z
2 -x,y,-z+1/2
3 -x,-y,-z
4 x,-y,z-1/2
5 x+1/2,y+1/2,z
6 -x+1/2,y+1/2,-z+1/2
7 -x+1/2,-y+1/2,-z
8 x+1/2,-y+1/2,z-1/2

loop_
_atom_site_label
_atom_site_type_symbol
_atom_site_fract_x
_atom_site_fract_y
_atom_site_fract_z
_atom_site_U_iso_or_equiv
_atom_site_adp_type
_atom_site_occupancy
Fe1 Fe 0.5 0.48678(2) 0.75 0.00881(11) Uani 1.000000
Fe2 Fe 0.62420(2) 0.618708(14) 0.719493(14) 0.00853(9) Uani 1.000000
O1 O 0.65736(13) 0.47628(7) 0.79096(8) 0.0148(3) Uani 1.000000
O2 O 0.74155(13) 0.56272(7) 0.75864(8) 0.0143(3) Uani 1.000000
O3 O 0.80904(16) 0.38208(8) 0.79215(9) 0.0264(4) Uani 1.000000
O4 O 0.56375(13) 0.47902(7) 0.66400(7) 0.0154(3) Uani 1.000000
O004 O 0.5 0.57480(9) 0.75 0.0095(4) Uani 1.000000
O5 O 0.63250(13) 0.57079(7) 0.63530(7) 0.0145(3) Uani 1.000000
O6 O 0.77132(16) 0.55566(10) 0.53612(9) 0.0337(5) Uani 1.000000
O7 O 0.53317(12) 0.68349(7) 0.67402(8) 0.0146(3) Uani 1.000000
O8 O 0.35605(12) 0.67303(7) 0.70051(7) 0.0132(3) Uani 1.000000
O9 O 0.21964(14) 0.76003(8) 0.64998(9) 0.0238(4) Uani 1.000000
O10 O 0.75576(13) 0.67036(8) 0.68590(8) 0.0165(3) Uani 1.000000
H10 H 0.7590(15) 0.6819(12) 0.6467(6) 0.0247(5) Uiso 1.000000
O11 O 0.5 0.39112(11) 0.75 0.0259(6) Uani 1.000000
C1 C 0.74244(18) 0.50937(10) 0.78434(10) 0.0111(4) Uani 1.000000
C2 C 0.85398(18) 0.48716(11) 0.80969(10) 0.0138(5) Uani 1.000000
C3 C 0.8845(2) 0.42456(11) 0.81461(11) 0.0178(5) Uani 1.000000
C4 C 0.8451(3) 0.31818(13) 0.78990(15) 0.0362(7) Uani 1.000000
H4a H 0.9103(11) 0.31501(19) 0.7634(8) 0.0543(11) Uiso 1.000000
H4b H 0.8647(17) 0.3037(3) 0.83374(18) 0.0543(11) Uiso 1.000000
H4c H 0.7847(7) 0.29247(19) 0.7711(9) 0.0543(11) Uiso 1.000000
C5 C 0.9909(2) 0.40889(13) 0.84058(12) 0.0272(6) Uani 1.000000
H5 H 1.0118(2) 0.36647(13) 0.84463(12) 0.0326(7) Uiso 1.000000
C6 C 1.0646(2) 0.45444(14) 0.86009(13) 0.0303(7) Uani 1.000000
H6 H 1.1358(2) 0.44316(14) 0.87809(13) 0.0363(8) Uiso 1.000000
C7 C 1.0370(2) 0.51619(14) 0.85402(14) 0.0317(7) Uani 1.000000
H7 H 1.0892(2) 0.54751(14) 0.86680(14) 0.0380(8) Uiso 1.000000
C8 C 0.9325(2) 0.53195(13) 0.82906(12) 0.0225(6) Uani 1.000000
H8 H 0.9133(2) 0.57461(13) 0.82494(12) 0.0270(7) Uiso 1.000000
C9 C 0.60741(17) 0.51492(10) 0.62414(10) 0.0108(4) Uani 1.000000
C10 C 0.62613(19) 0.48703(10) 0.55954(11) 0.0132(5) Uani 1.000000
C11 C 0.7047(2) 0.50822(12) 0.51717(12) 0.0216(5) Uani 1.000000
C12 C 0.8617(4) 0.5706(2) 0.4955(2) 0.0733(14) Uani 1.000000
H12a H 0.8317(4) 0.5885(14) 0.4548(7) 0.110(2) Uiso 1.000000
H12b H 0.9112(16) 0.6008(12) 0.5175(7) 0.110(2) Uiso 1.000000
H12c H 0.9036(17) 0.5328(4) 0.4865(13) 0.110(2) Uiso 1.000000
C13 C 0.7126(3) 0.47917(14) 0.45708(13) 0.0334(7) Uani 1.000000
H13 H 0.7667(3) 0.49288(14) 0.42822(13) 0.0401(8) Uiso 1.000000
C14 C 0.6426(3) 0.43100(13) 0.43971(13) 0.0356(8) Uani 1.000000
H14 H 0.6477(3) 0.41244(13) 0.39839(13) 0.0427(9) Uiso 1.000000
C15 C 0.5660(3) 0.40932(12) 0.48067(13) 0.0296(7) Uani 1.000000
H15 H 0.5187(3) 0.37564(12) 0.46821(13) 0.0355(8) Uiso 1.000000
C16 C 0.5577(2) 0.43679(11) 0.54049(12) 0.0182(5) Uani 1.000000
H16 H 0.5048(2) 0.42143(11) 0.56922(12) 0.0218(6) Uiso 1.000000
C17 C 0.43013(18) 0.69594(10) 0.66667(10) 0.0109(4) Uani 1.000000
C18 C 0.40000(19) 0.74014(10) 0.61328(11) 0.0137(5) Uani 1.000000
C19 C 0.29756(19) 0.77150(11) 0.60613(11) 0.0165(5) Uani 1.000000
C20 C 0.1195(2) 0.79610(15) 0.64509(16) 0.0366(7) Uani 1.000000
H20a H 0.0818(9) 0.7891(8) 0.6029(4) 0.0548(11) Uiso 1.000000
H20b H 0.0703(8) 0.7837(7) 0.6792(6) 0.0548(11) Uiso 1.000000
H20c H 0.1379(3) 0.84025(17) 0.6499(10) 0.0548(11) Uiso 1.000000
C21 C 0.2798(2) 0.81313(12) 0.55518(12) 0.0234(6) Uani 1.000000
H21 H 0.2116(2) 0.83533(12) 0.55105(12) 0.0281(7) Uiso 1.000000
C22 C 0.3603(2) 0.82249(12) 0.51064(12) 0.0255(6) Uani 1.000000
H22 H 0.3466(2) 0.85061(12) 0.47590(12) 0.0306(7) Uiso 1.000000
C23 C 0.4605(2) 0.79120(11) 0.51632(12) 0.0214(5) Uani 1.000000
H23 H 0.5155(2) 0.79710(11) 0.48535(12) 0.0257(6) Uiso 1.000000
C24 C 0.4798(2) 0.75119(10) 0.56767(11) 0.0157(5) Uani 1.000000
H24 H 0.5496(2) 0.73054(10) 0.57213(11) 0.0188(6) Uiso 1.000000
C27 C 0.86352(19) 0.67809(12) 0.71624(12) 0.0217(5) Uani 1.000000
H27a H 0.8994(6) 0.7147(5) 0.6983(6) 0.0325(8) Uiso 1.000000
H27b H 0.8565(2) 0.6837(8) 0.76278(17) 0.0325(8) Uiso 1.000000
H27c H 0.9088(5) 0.6412(4) 0.7085(7) 0.0325(8) Uiso 1.000000
H11 H 0.497441637081 0.36639(11) 0.716801824109 0.0389(9) Uiso 1.000000

loop_
_atom_site_aniso_label
_atom_site_aniso_U_11
_atom_site_aniso_U_22
_atom_site_aniso_U_33
_atom_site_aniso_U_12
_atom_site_aniso_U_13
_atom_site_aniso_U_23
Fe1 0.0089(2) 0.0076(2) 0.0101(2) -0.000000 0.00122(17) 0.000000
Fe2 0.00751(16) 0.00764(16) 0.01044(16) 0.00014(12) 0.00027(12) 0.00082(12)
O1 0.0112(8) 0.0133(8) 0.0196(8) -0.0013(6) -0.0014(6) 0.0041(7)
O2 0.0113(8) 0.0114(8) 0.0202(8) 0.0018(6) -0.0007(6) 0.0050(7)
O3 0.0329(11) 0.0144(9) 0.0313(10) 0.0067(8) -0.0035(8) 0.0005(8)
O4 0.0203(9) 0.0133(8) 0.0130(8) -0.0001(7) 0.0063(7) -0.0002(6)
O004 0.0087(10) 0.0080(10) 0.0118(11) -0.000000 0.0012(8) 0.000000
O5 0.0180(8) 0.0128(8) 0.0127(8) -0.0026(6) 0.0025(6) -0.0033(6)
O6 0.0301(11) 0.0431(12) 0.0288(10) -0.0119(9) 0.0109(9) 0.0031(9)
O7 0.0103(8) 0.0130(8) 0.0204(8) 0.0019(6) -0.0015(6) 0.0066(7)
O8 0.0119(8) 0.0127(8) 0.0149(8) 0.0015(6) -0.0001(6) 0.0030(6)
O9 0.0160(9) 0.0257(10) 0.0300(10) 0.0110(7) 0.0046(7) 0.0114(8)
O10 0.0130(8) 0.0201(9) 0.0162(8) -0.0047(7) -0.0014(6) 0.0066(7)
O11 0.0495(17) 0.0082(12) 0.0206(13) -0.000000 0.0084(12) 0.000000
C1 0.0137(11) 0.0125(11) 0.0072(10) 0.0012(9) 0.0012(8) -0.0026(9)
C2 0.0129(11) 0.0181(12) 0.0107(11) 0.0036(9) 0.0017(9) 0.0043(9)
C3 0.0216(13) 0.0208(13) 0.0111(11) 0.0054(10) 0.0029(9) 0.0026(9)
C4 0.0479(19) 0.0171(14) 0.0436(18) 0.0098(13) 0.0023(14) -0.0015(13)
C5 0.0312(15) 0.0311(15) 0.0197(13) 0.0207(12) 0.0060(11) 0.0088(11)
C6 0.0139(13) 0.0502(18) 0.0265(14) 0.0061(12) -0.0004(11) 0.0120(13)
C7 0.0179(13) 0.0407(17) 0.0356(16) -0.0072(12) -0.0075(12) 0.0164(13)
C8 0.0159(12) 0.0278(14) 0.0233(13) -0.0045(10) -0.0040(10) 0.0101(11)
C9 0.0065(10) 0.0147(11) 0.0111(11) 0.0043(9) -0.0014(8) 0.0014(9)
C10 0.0147(11) 0.0134(11) 0.0115(11) 0.0071(9) -0.0014(9) 0.0005(9)
C11 0.0205(13) 0.0267(14) 0.0178(12) 0.0059(11) 0.0025(10) 0.0032(11)
C12 0.061(3) 0.098(4) 0.064(3) -0.038(2) 0.035(2) 0.006(2)
C13 0.0408(17) 0.0448(18) 0.0154(13) 0.0195(14) 0.0118(12) 0.0080(12)
C14 0.061(2) 0.0292(16) 0.0152(13) 0.0228(15) -0.0070(14) -0.0074(12)
C15 0.0468(18) 0.0176(13) 0.0228(14) 0.0121(12) -0.0160(13) -0.0067(11)
C16 0.0233(13) 0.0117(11) 0.0185(12) 0.0070(10) -0.0099(10) 0.0005(10)
C17 0.0150(11) 0.0056(10) 0.0119(10) -0.0007(9) -0.0021(9) -0.0033(8)
C18 0.0164(11) 0.0091(11) 0.0151(11) 0.0004(9) -0.0024(9) -0.0017(9)
C19 0.0144(12) 0.0166(12) 0.0184(12) -0.0000(9) -0.0021(9) 0.0002(10)
C20 0.0207(14) 0.0418(18) 0.0480(18) 0.0180(13) 0.0109(13) 0.0178(15)
C21 0.0212(13) 0.0216(13) 0.0269(14) 0.0072(11) -0.0060(11) 0.0064(11)
C22 0.0323(15) 0.0217(13) 0.0222(13) 0.0026(11) -0.0014(11) 0.0100(11)
C23 0.0260(13) 0.0197(13) 0.0188(12) 0.0002(11) 0.0030(10) 0.0053(10)
C24 0.0171(12) 0.0112(11) 0.0186(12) 0.0001(9) -0.0007(9) -0.0010(9)
C27 0.0115(12) 0.0261(14) 0.0271(14) -0.0051(10) -0.0015(10) 0.0031(11)

loop_
_atom_type_symbol
_atom_type_scat_dispersion_real
_atom_type_scat_dispersion_imag
_atom_type_scat_Cromer_Mann_a1
_atom_type_scat_Cromer_Mann_a2
_atom_type_scat_Cromer_Mann_a3
_atom_type_scat_Cromer_Mann_a4
_atom_type_scat_Cromer_Mann_b1
_atom_type_scat_Cromer_Mann_b2
_atom_type_scat_Cromer_Mann_b3
_atom_type_scat_Cromer_Mann_b4
_atom_type_scat_Cromer_Mann_c
_atom_type_scat_source
_atom_type_scat_dispersion_source
H 0.00000 0.00000 0.49300 0.32291 0.14019 0.04081 10.51090 26.12570 3.14236 57.79970 0.0030380000826 'International Tables Volume C Table 6.1.1.4 (pp. 500-502)' 'Henke, Gullikson and Davis, At. Data and Nucl. Data Tables, 1993, 54, 2'
C 0.00347 0.00161 2.31000 1.02000 1.58860 0.86500 20.84390 10.20750 0.56870 51.65120 0.215599998832 'International Tables Volume C Table 6.1.1.4 (pp. 500-502)' 'Henke, Gullikson and Davis, At. Data and Nucl. Data Tables, 1993, 54, 2'
Fe 0.35822 0.84933 11.76950 7.35730 3.52220 2.30450 4.76110 0.30720 15.35350 76.88050 1.03690004349 'International Tables Volume C Table 6.1.1.4 (pp. 500-502)' 'Henke, Gullikson and Davis, At. Data and Nucl. Data Tables, 1993, 54, 2'
O 0.01158 0.00611 3.04850 2.28680 1.54630 0.86700 13.27710 5.70110 0.32390 32.90890 0.250800013542 'International Tables Volume C Table 6.1.1.4 (pp. 500-502)' 'Henke, Gullikson and Davis, At. Data and Nucl. Data Tables, 1993, 54, 2'

loop_
_geom_angle_atom_site_label_1
_geom_angle_atom_site_label_2
_geom_angle_atom_site_label_3
_geom_angle
_geom_angle_site_symmetry_1
_geom_angle_site_symmetry_3
_geom_angle_publ_flag
O1 Fe1 O1 167.35(9) . 2_656 ?
O4 Fe1 O1 90.24(6) 2_656 . ?
O4 Fe1 O1 90.24(6) . 2_656 ?
O4 Fe1 O1 88.69(6) 2_656 2_656 ?
O4 Fe1 O1 88.69(6) . . ?
O4 Fe1 O4 170.32(9) . 2_656 ?
O004 Fe1 O1 96.33(4) . . ?
O004 Fe1 O1 96.33(4) . 2_656 ?
O004 Fe1 O4 94.84(5) . 2_656 ?
O004 Fe1 O4 94.84(5) . . ?
O11 Fe1 O1 83.67(4) . 2_656 ?
O11 Fe1 O1 83.67(4) . . ?
O11 Fe1 O4 85.16(5) . 2_656 ?
O11 Fe1 O4 85.16(5) . . ?
O11 Fe1 O004 180.0 . . ?
O004 Fe2 O2 96.61(6) . . ?
O5 Fe2 O2 88.97(6) . . ?
O5 Fe2 O004 95.91(6) . . ?
O7 Fe2 O2 168.60(6) . . ?
O7 Fe2 O004 94.79(6) . . ?
O7 Fe2 O5 89.75(7) . . ?
O8 Fe2 O2 87.76(6) 2_656 . ?
O8 Fe2 O004 94.54(6) 2_656 . ?
O8 Fe2 O5 169.34(6) 2_656 . ?
O8 Fe2 O7 91.45(6) 2_656 . ?
O10 Fe2 O2 85.73(6) . . ?
O10 Fe2 O004 177.42(7) . . ?
O10 Fe2 O5 85.21(6) . . ?
O10 Fe2 O7 82.88(6) . . ?
O10 Fe2 O8 84.44(6) . 2_656 ?
C1 O1 Fe1 129.11(14) . 2_656 ?
C1 O2 Fe2 135.27(14) . . ?
C4 O3 C3 117.2(2) . . ?
C9 O4 Fe1 136.65(15) . 2_656 ?
Fe2 O004 Fe1 119.86(5) 2_656 . ?
Fe2 O004 Fe1 119.86(5) . . ?
Fe2 O004 Fe2 120.29(11) 2_656 . ?
C9 O5 Fe2 128.45(14) . . ?
C12 O6 C11 117.0(3) . . ?
C17 O7 Fe2 136.00(14) . . ?
C17 O8 Fe2 128.33(14) . 2_656 ?
C20 O9 C19 117.18(19) . . ?
C27 O10 Fe2 127.20(14) . . ?
O2 C1 O1 124.6(2) . . ?
C2 C1 O1 120.0(2) . . ?
C2 C1 O2 115.37(19) . . ?
C3 C2 C1 124.1(2) . . ?
C8 C2 C1 117.6(2) . . ?
C8 C2 C3 118.2(2) . . ?
C2 C3 O3 117.1(2) . . ?
C5 C3 O3 123.6(2) . . ?
C5 C3 C2 119.3(2) . . ?
C6 C5 C3 120.4(2) . . ?
C7 C6 C5 121.0(2) . . ?
C8 C7 C6 118.9(3) . . ?
C7 C8 C2 122.0(3) . . ?
O5 C9 O4 124.6(2) . . ?
C10 C9 O4 115.13(19) . . ?
C10 C9 O5 120.3(2) . . ?
C11 C10 C9 124.5(2) . . ?
C16 C10 C9 116.9(2) . . ?
C16 C10 C11 118.6(2) . . ?
C10 C11 O6 118.3(2) . . ?
C13 C11 O6 122.4(2) . . ?
C13 C11 C10 119.3(3) . . ?
C14 C13 C11 120.3(3) . . ?
C15 C14 C13 121.2(2) . . ?
C16 C15 C14 119.4(3) . . ?
C15 C16 C10 121.1(3) . . ?
O8 C17 O7 124.1(2) . . ?
C18 C17 O7 115.26(19) . . ?
C18 C17 O8 120.63(19) . . ?
C19 C18 C17 124.5(2) . . ?
C24 C18 C17 117.4(2) . . ?
C24 C18 C19 118.1(2) . . ?
C18 C19 O9 118.0(2) . . ?
C21 C19 O9 122.6(2) . . ?
C21 C19 C18 119.5(2) . . ?
C22 C21 C19 120.8(2) . . ?
C23 C22 C21 120.4(2) . . ?
C24 C23 C22 119.1(2) . . ?
C23 C24 C18 122.1(2) . . ?

loop_
_geom_bond_atom_site_label_1
_geom_bond_atom_site_label_2
_geom_bond_distance
_geom_bond_site_symmetry_2
_geom_bond_publ_flag
Fe1 O1 2.0508(15) 2_656 ?
Fe1 O1 2.0508(15) . ?
Fe1 O4 1.9796(15) . ?
Fe1 O4 1.9796(15) 2_656 ?
Fe1 O004 1.895(2) . ?
Fe1 O11 2.059(2) . ?
Fe2 O2 1.9997(15) . ?
Fe2 O004 1.8990(10) . ?
Fe2 O5 2.0345(15) . ?
Fe2 O7 1.9849(15) . ?
Fe2 O8 2.0352(15) 2_656 ?
Fe2 O10 2.0784(16) . ?
O1 C1 1.259(3) . ?
O2 C1 1.266(3) . ?
O3 C3 1.356(3) . ?
O3 C4 1.444(3) . ?
O4 C9 1.263(3) . ?
O5 C9 1.259(3) . ?
O6 C11 1.346(3) . ?
O6 C12 1.441(4) . ?
O7 C17 1.269(3) . ?
O8 C17 1.259(3) . ?
O9 C19 1.357(3) . ?
O9 C20 1.432(3) . ?
O10 C27 1.424(3) . ?
C1 C2 1.496(3) . ?
C2 C3 1.399(3) . ?
C2 C8 1.395(3) . ?
C3 C5 1.406(4) . ?
C5 C6 1.370(4) . ?
C6 C7 1.375(4) . ?
C7 C8 1.380(4) . ?
C9 C10 1.494(3) . ?
C10 C11 1.395(3) . ?
C10 C16 1.405(3) . ?
C11 C13 1.401(4) . ?
C13 C14 1.374(4) . ?
C14 C15 1.363(4) . ?
C15 C16 1.382(4) . ?
C17 C18 1.493(3) . ?
C18 C19 1.406(3) . ?
C18 C24 1.398(3) . ?
C19 C21 1.395(3) . ?
C21 C22 1.382(4) . ?
C22 C23 1.381(4) . ?
C23 C24 1.381(3) . ?

loop_
_restr_distance_atom_site_label_1
_restr_distance_atom_site_label_2
_restr_distance_site_symmetry_2
_restr_distance_target
_restr_distance_target_weight_param
_restr_distance_diff
Fe2 H10 1 2.6505 0.0200 0.0099
O10 H10 1 0.8500 0.0100 -0.0031
C27 H10 1 1.8959 0.0200 0.0236

loop_
_smtbx_masks_void_nr
_smtbx_masks_void_average_x
_smtbx_masks_void_average_y
_smtbx_masks_void_average_z
_smtbx_masks_void_volume
_smtbx_masks_void_count_electrons
_smtbx_masks_void_content
1 -0.250 0.250 0.000 128.7 44.7 1H2O
2 0.250 0.250 0.500 128.7 44.7 1H2O
3 -0.250 0.750 0.500 128.7 44.7 1H2O
4 0.250 0.750 1.000 128.7 44.7 1H2O
